data_4518953
loop_
_publ_author_name
'Cheng, Hongtao'
'Wang, Qian'
'Meng, Liuli'
'Sheng, Pan'
'Zhang, Zonghui'
'Ding, Min'
'Gao, Yajun'
'Bai, Junfeng'

_publ_section_title
;
 Formation of a N/O/F-Rich and Rooflike Cluster-Based Highly Stable
 Cu(I/II)-MOF for Promising Pipeline Natural Gas Upgrading by the Recovery
 of Individual C<sub>3</sub>H<sub>8</sub> and C<sub>2</sub>H<sub>6</sub>
 Gases.
;
_journal_issue 34
_journal_name_full 'ACS applied materials &amp; interfaces'
_journal_page_first 40713
_journal_page_last 40723
_journal_paper_doi 10.1021/acsami.1c11971
_journal_volume 13
_journal_year 2021
_chemical_formula_sum 'C32 H7 Cu3 F3 N12 O7'
_chemical_formula_weight 919.12
_space_group_crystal_system monoclinic
_space_group_IT_number 15
_space_group_name_Hall '-C 2yc'
_space_group_name_H-M_alt 'C 1 2/c 1'
_atom_sites_solution_hydrogens geom
_audit_creation_method SHELXL-2014/7
_cell_angle_alpha 90
_cell_angle_beta 110.008(2)
_cell_angle_gamma 90
_cell_formula_units_Z 8
_cell_length_a 23.703(2)
_cell_length_b 17.2517(17)
_cell_length_c 21.804(2)
_cell_measurement_reflns_used 9453
_cell_measurement_temperature 153(2)
_cell_measurement_theta_max 72.55
_cell_measurement_theta_min 5.13
_cell_volume 8377.9(13)
_computing_structure_refinement 'SHELXL-2014/7 (Sheldrick, 2014)'
_diffrn_ambient_temperature 153(2)
_diffrn_measured_fraction_theta_full 0.990
_diffrn_measured_fraction_theta_max 0.986
_diffrn_measurement_device_type 'Bruker APEX-II CCD'
_diffrn_radiation_type CuK\a
_diffrn_radiation_wavelength 1.54178
_diffrn_reflns_av_R_equivalents 0.0311
_diffrn_reflns_av_unetI/netI 0.0176
_diffrn_reflns_Laue_measured_fraction_full 0.990
_diffrn_reflns_Laue_measured_fraction_max 0.986
_diffrn_reflns_limit_h_max 29
_diffrn_reflns_limit_h_min -28
_diffrn_reflns_limit_k_max 21
_diffrn_reflns_limit_k_min -20
_diffrn_reflns_limit_l_max 26
_diffrn_reflns_limit_l_min -26
_diffrn_reflns_number 74424
_diffrn_reflns_point_group_measured_fraction_full 0.990
_diffrn_reflns_point_group_measured_fraction_max 0.986
_diffrn_reflns_theta_full 67.679
_diffrn_reflns_theta_max 72.640
_diffrn_reflns_theta_min 4.254
_exptl_absorpt_coefficient_mu 2.386
_exptl_absorpt_correction_type none
_exptl_crystal_colour BLACK
_exptl_crystal_density_diffrn 1.457
_exptl_crystal_description BLOCK
_exptl_crystal_F_000 3624
_exptl_crystal_size_max 0.190
_exptl_crystal_size_mid 0.150
_exptl_crystal_size_min 0.120
_refine_diff_density_max 1.030
_refine_diff_density_min -0.858
_refine_diff_density_rms 0.102
_refine_ls_extinction_coef 0.00026(5)
_refine_ls_extinction_expression Fc^*^=kFc[1+0.001xFc^2^\l^3^/sin(2\q)]^-1/4^
_refine_ls_extinction_method 'SHELXL-2014/7 (Sheldrick 2014'
_refine_ls_goodness_of_fit_ref 1.049
_refine_ls_hydrogen_treatment constr
_refine_ls_matrix_type full
_refine_ls_number_parameters 570
_refine_ls_number_reflns 8213
_refine_ls_number_restraints 19
_refine_ls_restrained_S_all 1.048
_refine_ls_R_factor_all 0.0525
_refine_ls_R_factor_gt 0.0522
_refine_ls_shift/su_max 4.113
_refine_ls_shift/su_mean 0.008
_refine_ls_structure_factor_coef Fsqd
_refine_ls_weighting_details 'w=1/[\s^2^(Fo^2^)+(0.0709P)^2^+58.9197P] where P=(Fo^2^+2Fc^2^)/3'
_refine_ls_weighting_scheme calc
_refine_ls_wR_factor_gt 0.1465
_refine_ls_wR_factor_ref 0.1467
_reflns_Friedel_coverage 0.000
_reflns_number_gt 8100
_reflns_number_total 8213
_reflns_threshold_expression 'I > 2\s(I)'
_cod_data_source_file am1c11971_si_003.cif
_cod_data_source_block b
_cod_original_cell_volume 8378.1(14)
_cod_original_sg_symbol_H-M 'C 2/c'
_cod_database_code 4518953
_shelx_shelxl_version_number 2014/7
_shelx_space_group_comment
;
The symmetry employed for this shelxl refinement is uniquely defined
by the following loop, which should always be used as a source of
symmetry information in preference to the above space-group names.
They are only intended as comments.
;
_shelx_estimated_absorpt_t_min 0.660
_shelx_estimated_absorpt_t_max 0.763

loop_
_space_group_symop_operation_xyz
'x, y, z'
'-x, y, -z+1/2'
'x+1/2, y+1/2, z'
'-x+1/2, y+1/2, -z+1/2'
'-x, -y, -z'
'x, -y, z-1/2'
'-x+1/2, -y+1/2, -z'
'x+1/2, -y+1/2, z-1/2'

loop_
_atom_site_label
_atom_site_type_symbol
_atom_site_fract_x
_atom_site_fract_y
_atom_site_fract_z
_atom_site_U_iso_or_equiv
_atom_site_adp_type
_atom_site_occupancy
_atom_site_site_symmetry_order
_atom_site_calc_flag
_atom_site_refinement_flags_posn
_atom_site_refinement_flags_adp
_atom_site_refinement_flags_occupancy
_atom_site_disorder_assembly
_atom_site_disorder_group
Cu01 Cu 0.55964(2) 0.49111(2) 0.21338(2) 0.01444(15) Uani 1 1 d . . . . .
Cu02 Cu 0.49440(2) 0.57909(3) -0.05499(2) 0.01852(15) Uani 1 1 d . . . . .
Cu03 Cu 0.69120(2) 0.36828(3) 0.30391(2) 0.02035(15) Uani 1 1 d . . . . .
O004 O 0.62902(10) 0.55384(14) 0.25846(12) 0.0254(5) Uani 1 1 d . . . . .
F005 F 0.72754(11) 0.81015(14) 0.25719(14) 0.0449(6) Uani 1 1 d . . . . .
O006 O 0.71613(13) 0.26124(15) 0.34089(12) 0.0355(6) Uani 1 1 d . . . . .
O007 O 0.70825(11) 0.47303(15) 0.28749(13) 0.0313(6) Uani 1 1 d . . . . .
N008 N 0.52938(12) 0.53783(15) 0.07783(12) 0.0175(5) Uani 1 1 d . . . . .
N009 N 0.97432(11) 0.05268(15) 0.67293(11) 0.0154(5) Uani 1 1 d . . . . .
N00A N 0.93483(11) 0.06213(15) 0.70200(12) 0.0162(5) Uani 1 1 d . . . . .
O00B O 0.75491(12) 0.36682(15) 0.39214(12) 0.0341(6) Uani 1 1 d . . . . .
N00C N 0.89984(12) 0.89250(15) 0.32198(12) 0.0193(5) Uani 1 1 d . . . . .
N00D N 0.52469(13) 0.59801(16) 0.03848(12) 0.0206(5) Uani 1 1 d . . . . .
N00E N 0.88805(12) 0.10250(17) 0.66342(13) 0.0204(5) Uani 1 1 d . . . . .
N00G N 0.95421(11) 0.08594(15) 0.61415(12) 0.0174(5) Uani 1 1 d . . . . .
N00H N 0.54468(15) 0.56377(16) 0.13827(13) 0.0273(6) Uani 1 1 d . . . . .
N00I N 0.85458(12) 0.84628(16) 0.28835(13) 0.0208(5) Uani 1 1 d . . . . .
N00J N 0.92141(13) 0.86717(17) 0.38211(13) 0.0235(6) Uani 1 1 d . . . . .
N00K N 0.89136(14) 0.80412(19) 0.38970(15) 0.0318(7) Uani 1 1 d . . . . .
C00L C 0.90128(14) 0.11627(19) 0.60947(15) 0.0196(6) Uani 1 1 d . . . . .
C00M C 0.68413(15) 0.5387(2) 0.27821(16) 0.0249(7) Uani 1 1 d . . . . .
C00N C 0.86379(15) 0.1613(2) 0.55233(15) 0.0240(7) Uani 1 1 d . . . . .
C00O C 0.75298(15) 0.2937(2) 0.38970(16) 0.0256(7) Uani 1 1 d . . . . .
C00P C 0.74664(16) 0.7391(2) 0.28099(18) 0.0288(7) Uani 1 1 d . . . . .
C00Q C 0.79318(16) 0.2470(2) 0.44549(16) 0.0272(7) Uani 1 1 d . . . . .
C00R C 0.85020(16) 0.7928(2) 0.33091(17) 0.0273(7) Uani 1 1 d . . . . .
C00S C 0.5370(3) 0.6617(2) 0.07506(19) 0.0443(12) Uani 1 1 d . . . . .
C00T C 0.80697(17) 0.7286(2) 0.31667(19) 0.0330(8) Uani 1 1 d . . . . .
C00U C 0.70583(16) 0.6791(2) 0.26863(18) 0.0284(7) Uani 1 1 d . . . . .
H00U H 0.6646 0.6877 0.2445 0.034 Uiso 1 1 calc R U . . .
C00V C 0.72653(16) 0.6058(2) 0.29227(18) 0.0303(8) Uani 1 1 d . . . . .
N00W N 0.5526(3) 0.6401(2) 0.1385(2) 0.0722(18) Uani 1 1 d . . . . .
C00X C 0.8579(2) 0.2420(3) 0.5573(2) 0.0439(10) Uani 1 1 d . . . . .
C00Y C 0.8231(2) 0.2854(3) 0.5044(2) 0.0448(10) Uani 1 1 d . . . . .
H00Y H 0.8195 0.3399 0.5080 0.054 Uiso 1 1 calc R U . . .
C00Z C 0.7993(2) 0.1699(3) 0.4403(2) 0.0492(12) Uani 1 1 d . . . . .
H00Z H 0.7793 0.1445 0.4000 0.059 Uiso 1 1 calc R U . . .
C010 C 0.8351(2) 0.1273(3) 0.4939(2) 0.0469(11) Uani 1 1 d . . . . .
C011 C 0.7865(2) 0.5934(3) 0.3283(3) 0.0539(14) Uani 1 1 d . . . . .
H011 H 0.8002 0.5432 0.3444 0.065 Uiso 1 1 calc R U . . .
C012 C 0.8261(2) 0.6549(3) 0.3406(3) 0.0577(15) Uani 1 1 d . . . . .
H012 H 0.8671 0.6467 0.3658 0.069 Uiso 1 1 calc R U . . .
F013 F 0.8465(3) 0.0533(3) 0.4856(3) 0.0556(15) Uani 0.5 1 d . . P . .
F014 F 0.8883(3) 0.2787(3) 0.6122(3) 0.0649(18) Uani 0.5 1 d . . P . .
C016 C 0.5532(3) 0.7419(3) 0.0589(3) 0.0172(11) Uani 0.5 1 d . . P . .
O017 O 0.5973(4) 1.0232(4) 0.0425(4) 0.063(2) Uani 0.5 1 d . . P . .
C018 C 0.5634(4) 0.8945(4) 0.0183(4) 0.0302(15) Uani 0.5 1 d . . P . .
O01A O 0.5535(5) 0.9920(4) -0.0603(4) 0.082(3) Uani 0.5 1 d . . P . .
C01B C 0.5259(4) 0.7650(4) -0.0049(3) 0.0364(18) Uani 0.5 1 d . . P . .
H01B H 0.5030 0.7283 -0.0360 0.044 Uiso 0.5 1 calc R U P . .
C01C C 0.5865(3) 0.7982(4) 0.1015(4) 0.0296(15) Uani 0.5 1 d . . P . .
C01D C 0.5308(5) 0.8404(5) -0.0252(4) 0.043(2) Uani 0.5 1 d . . P . .
H01D H 0.5113 0.8544 -0.0696 0.052 Uiso 0.5 1 calc R U P . .
C01F C 0.5920(4) 0.8735(4) 0.0830(4) 0.0325(16) Uani 0.5 1 d . . P . .
H01F H 0.6149 0.9103 0.1140 0.039 Uiso 0.5 1 calc R U P . .
O01G O 0.6097(6) 1.1679(6) 0.0117(6) 0.210(5) Uani 1 1 d . . . . .
F01C F 0.6148(4) 0.7801(3) 0.1634(3) 0.101(3) Uani 0.6 1 d . U P . .
C4 C 0.5716(4) 0.9752(5) -0.0038(4) 0.0391(18) Uani 0.5 1 d . . P . .
C2 C 0.5373(3) 0.6975(4) 0.1829(3) 0.0263(14) Uani 0.5 1 d . . P . .
C0AA C 0.5554(4) 0.7729(5) 0.1789(4) 0.0391(18) Uani 0.5 1 d . . P . .
C9 C 0.5568(4) 0.8273(5) 0.2273(5) 0.049(2) Uani 0.5 1 d . . P . .
H9 H 0.5690 0.8791 0.2240 0.059 Uiso 0.5 1 calc R U P . .
C7 C 0.5405(4) 0.8055(6) 0.2790(5) 0.051(2) Uani 0.5 1 d . . P . .
C1AA C 0.5220(4) 0.7316(5) 0.2837(4) 0.042(2) Uani 0.5 1 d . . P . .
C3 C 0.5207(3) 0.6796(5) 0.2362(3) 0.0326(16) Uani 0.5 1 d . . P . .
C5 C 0.5438(6) 0.8567(7) 0.3385(6) 0.063(3) Uani 0.5 1 d . . P . .
O1AA O 0.5375(5) 0.8317(7) 0.3859(4) 0.090(3) Uani 0.5 1 d . . P . .
O4 O 0.5562(6) 0.9281(6) 0.3295(6) 0.098(4) Uani 0.5 1 d . . P . .
C1 C 1.0189(9) 0.7356(12) 0.2310(9) 0.203(7) Uiso 1 1 d D . . . .
C2AA C 1.0000 0.8140(15) 0.2500 2.0(4) Uiso 1 2 d DS . P . .
C15 C 1.0000 0.6568(15) 0.2500 0.54(5) Uiso 1 2 d DS . P . .
C3AA C 0.6254(9) 1.3927(12) -0.0676(10) 0.207(7) Uiso 1 1 d D . . . .
C14 C 0.822(3) 0.515(4) 0.182(3) 0.59(4) Uiso 1 1 d D . . . .
C19 C 0.771(3) 0.467(3) 0.136(3) 0.45(2) Uiso 1 1 d D . . . .
C5AA C 0.6670(17) 1.3235(16) -0.063(2) 0.41(2) Uiso 1 1 d D . . . .
C8 C 0.731(2) 1.340(4) -0.017(6) 1.15(12) Uiso 1 1 d D . . . .
C6AA C 0.740(8) 0.423(9) 0.072(6) 1.6(2) Uiso 1 1 d D . . . .
F0AA F 0.5000 0.6063(2) 0.2500 0.0356(9) Uani 0.8 2 d S T P . .

loop_
_atom_site_aniso_label
_atom_site_aniso_U_11
_atom_site_aniso_U_22
_atom_site_aniso_U_33
_atom_site_aniso_U_23
_atom_site_aniso_U_13
_atom_site_aniso_U_12
Cu01 0.0163(2) 0.0169(2) 0.0083(2) 0.00236(15) 0.00185(16) -0.00111(16)
Cu02 0.0236(3) 0.0217(3) 0.0091(2) 0.00163(16) 0.00399(18) 0.00488(18)
Cu03 0.0203(3) 0.0212(3) 0.0152(2) 0.00533(17) 0.00042(18) 0.00301(17)
O004 0.0221(11) 0.0252(12) 0.0268(12) 0.0007(9) 0.0055(9) -0.0073(9)
F005 0.0350(12) 0.0298(12) 0.0649(17) 0.0047(11) 0.0106(11) -0.0049(10)
O006 0.0432(15) 0.0297(13) 0.0205(12) 0.0073(10) -0.0062(11) 0.0054(11)
O007 0.0252(12) 0.0266(13) 0.0364(14) 0.0088(11) 0.0032(11) -0.0043(10)
N008 0.0224(13) 0.0187(13) 0.0101(11) 0.0009(9) 0.0041(10) 0.0010(10)
N009 0.0169(12) 0.0200(12) 0.0081(11) 0.0012(9) 0.0026(9) -0.0002(10)
N00A 0.0150(12) 0.0201(12) 0.0116(11) 0.0037(10) 0.0019(9) 0.0011(10)
O00B 0.0355(14) 0.0321(14) 0.0229(13) 0.0082(10) -0.0051(11) 0.0006(11)
N00C 0.0212(13) 0.0220(13) 0.0132(12) -0.0019(10) 0.0040(10) -0.0075(11)
N00D 0.0310(14) 0.0182(13) 0.0117(12) 0.0035(10) 0.0062(11) 0.0057(11)
N00E 0.0172(12) 0.0280(14) 0.0136(12) 0.0069(10) 0.0020(10) 0.0048(11)
N00G 0.0182(12) 0.0228(13) 0.0091(11) 0.0035(9) 0.0021(9) 0.0007(10)
N00H 0.0502(18) 0.0178(13) 0.0097(12) -0.0002(10) 0.0048(12) -0.0019(12)
N00I 0.0204(13) 0.0217(13) 0.0171(13) -0.0030(10) 0.0025(10) -0.0070(10)
N00J 0.0253(14) 0.0284(15) 0.0139(12) 0.0013(11) 0.0029(11) -0.0107(11)
N00K 0.0310(16) 0.0360(17) 0.0233(15) 0.0048(13) 0.0025(12) -0.0173(13)
C00L 0.0198(14) 0.0240(15) 0.0125(14) 0.0043(12) 0.0025(11) 0.0017(12)
C00M 0.0238(16) 0.0276(17) 0.0204(15) 0.0048(13) 0.0036(13) -0.0070(14)
C00N 0.0221(15) 0.0337(18) 0.0152(15) 0.0107(13) 0.0052(12) 0.0082(13)
C00O 0.0259(16) 0.0318(18) 0.0184(16) 0.0078(13) 0.0069(13) 0.0070(14)
C00P 0.0282(17) 0.0235(17) 0.0316(18) 0.0028(14) 0.0061(14) -0.0062(14)
C00Q 0.0261(17) 0.0357(19) 0.0183(16) 0.0099(14) 0.0055(13) 0.0087(14)
C00R 0.0244(16) 0.0289(18) 0.0235(16) 0.0032(14) 0.0018(13) -0.0095(14)
C00S 0.111(4) 0.0127(16) 0.0232(18) 0.0002(14) 0.041(2) -0.0005(19)
C00T 0.0280(18) 0.0314(19) 0.0314(19) 0.0069(15) -0.0003(15) -0.0129(15)
C00U 0.0205(16) 0.0298(18) 0.0297(18) 0.0020(14) 0.0019(13) -0.0068(14)
C00V 0.0265(17) 0.0270(18) 0.0314(18) 0.0062(14) 0.0019(14) -0.0098(14)
N00W 0.180(6) 0.0218(17) 0.033(2) -0.0005(15) 0.059(3) -0.009(2)
C00X 0.047(2) 0.038(2) 0.033(2) 0.0071(17) -0.0049(18) 0.0012(19)
C00Y 0.051(3) 0.036(2) 0.037(2) 0.0104(18) 0.0006(19) 0.0029(19)
C00Z 0.064(3) 0.042(2) 0.0237(19) 0.0022(17) -0.0082(19) 0.010(2)
C010 0.060(3) 0.035(2) 0.029(2) 0.0045(17) -0.0059(19) 0.012(2)
C011 0.030(2) 0.034(2) 0.076(3) 0.025(2) -0.010(2) -0.0117(18)
C012 0.026(2) 0.045(3) 0.077(3) 0.028(2) -0.016(2) -0.0149(19)
F013 0.070(4) 0.039(3) 0.036(3) -0.001(2) -0.009(2) 0.012(3)
F014 0.086(4) 0.045(3) 0.037(3) 0.004(2) -0.013(3) 0.002(3)
C016 0.025(3) 0.013(3) 0.016(3) 0.003(2) 0.009(2) -0.001(2)
O017 0.089(6) 0.025(3) 0.056(4) 0.007(3) 0.002(4) -0.019(3)
C018 0.044(4) 0.019(3) 0.030(4) 0.005(3) 0.015(3) 0.003(3)
O01A 0.166(10) 0.034(4) 0.035(4) 0.015(3) 0.018(5) -0.021(5)
C01B 0.059(5) 0.024(4) 0.017(3) 0.004(3) 0.001(3) -0.011(3)
C01C 0.038(4) 0.019(3) 0.025(3) 0.003(3) 0.001(3) -0.003(3)
C01D 0.073(6) 0.029(4) 0.019(3) 0.011(3) 0.005(4) -0.002(4)
C01F 0.043(4) 0.019(3) 0.030(4) -0.001(3) 0.005(3) -0.009(3)
O01G 0.215(11) 0.129(7) 0.234(12) 0.021(7) 0.010(9) -0.031(7)
F01C 0.160(7) 0.040(3) 0.045(3) 0.011(2) -0.039(4) -0.038(3)
C4 0.058(5) 0.026(4) 0.035(4) 0.004(3) 0.018(4) -0.002(4)
C2 0.033(4) 0.025(3) 0.019(3) -0.002(3) 0.006(3) 0.002(3)
C0AA 0.052(5) 0.028(4) 0.037(4) -0.006(3) 0.015(4) -0.006(4)
C9 0.066(6) 0.031(4) 0.051(5) -0.016(4) 0.022(5) -0.009(4)
C7 0.047(5) 0.060(6) 0.046(5) -0.024(5) 0.017(4) -0.002(4)
C1AA 0.049(5) 0.050(5) 0.033(4) -0.011(4) 0.020(4) 0.000(4)
C3 0.035(4) 0.040(4) 0.021(3) -0.003(3) 0.008(3) 0.005(3)
C5 0.074(7) 0.055(6) 0.058(7) -0.007(5) 0.019(6) -0.015(6)
O1AA 0.098(7) 0.129(9) 0.058(5) -0.045(6) 0.047(5) -0.024(6)
O4 0.144(10) 0.065(6) 0.096(7) -0.042(5) 0.055(7) -0.017(6)
F0AA 0.034(2) 0.0220(18) 0.053(2) 0.000 0.0185(18) 0.000

loop_
_atom_type_symbol
_atom_type_description
_atom_type_scat_dispersion_real
_atom_type_scat_dispersion_imag
_atom_type_scat_source
C C 0.0181 0.0091 'International Tables Vol C Tables 4.2.6.8 and 6.1.1.4'
H H 0.0000 0.0000 'International Tables Vol C Tables 4.2.6.8 and 6.1.1.4'
N N 0.0311 0.0180 'International Tables Vol C Tables 4.2.6.8 and 6.1.1.4'
O O 0.0492 0.0322 'International Tables Vol C Tables 4.2.6.8 and 6.1.1.4'
F F 0.0727 0.0534 'International Tables Vol C Tables 4.2.6.8 and 6.1.1.4'
Cu Cu -1.9646 0.5888 'International Tables Vol C Tables 4.2.6.8 and 6.1.1.4'

loop_
_geom_angle_atom_site_label_1
_geom_angle_atom_site_label_2
_geom_angle_atom_site_label_3
_geom_angle
_geom_angle_site_symmetry_1
_geom_angle_site_symmetry_3
_geom_angle_publ_flag
O004 Cu01 N00H 86.96(12) . . ?
O004 Cu01 N00A 90.68(10) . 7_656 ?
N00H Cu01 N00A 166.12(12) . 7_656 ?
O004 Cu01 N009 164.98(10) . 8_455 ?
N00H Cu01 N009 90.36(12) . 8_455 ?
N00A Cu01 N009 88.38(10) 7_656 8_455 ?
O004 Cu01 N00C 102.24(10) . 4_645 ?
N00H Cu01 N00C 99.96(11) . 4_645 ?
N00A Cu01 N00C 93.91(10) 7_656 4_645 ?
N009 Cu01 N00C 92.79(10) 8_455 4_645 ?
N00D Cu02 N00J 123.80(11) . 8_465 ?
N00D Cu02 N00G 124.21(11) . 4_655 ?
N00J Cu02 N00G 95.79(11) 8_465 4_655 ?
N00D Cu02 N008 112.44(11) . 5_665 ?
N00J Cu02 N008 100.40(11) 8_465 5_665 ?
N00G Cu02 N008 94.28(10) 4_655 5_665 ?
O007 Cu03 N00I 93.95(12) . 4_645 ?
O007 Cu03 O00B 93.07(11) . . ?
N00I Cu03 O00B 162.19(12) 4_645 . ?
O007 Cu03 O006 152.46(11) . . ?
N00I Cu03 O006 102.43(11) 4_645 . ?
O00B Cu03 O006 65.35(11) . . ?
O007 Cu03 N00E 95.68(11) . 7_656 ?
N00I Cu03 N00E 97.86(10) 4_645 7_656 ?
O00B Cu03 N00E 97.70(11) . 7_656 ?
O006 Cu03 N00E 103.71(11) . 7_656 ?
O007 Cu03 C00O 123.87(12) . . ?
N00I Cu03 C00O 133.59(12) 4_645 . ?
O00B Cu03 C00O 32.81(12) . . ?
O006 Cu03 C00O 32.54(12) . . ?
N00E Cu03 C00O 103.30(11) 7_656 . ?
C00M O004 Cu01 131.5(2) . . ?
C00O O006 Cu03 87.4(2) . . ?
C00M O007 Cu03 140.4(2) . . ?
N00H N008 N00D 108.3(2) . . ?
N00H N008 Cu02 121.4(2) . 5_665 ?
N00D N008 Cu02 129.8(2) . 5_665 ?
N00A N009 N00G 109.4(2) . . ?
N00A N009 Cu01 126.91(18) . 8_556 ?
N00G N009 Cu01 123.10(19) . 8_556 ?
N009 N00A N00E 109.7(2) . . ?
N009 N00A Cu01 123.44(19) . 7_656 ?
N00E N00A Cu01 126.3(2) . 7_656 ?
C00O O00B Cu03 88.1(2) . . ?
N00J N00C N00I 108.4(2) . . ?
N00J N00C Cu01 122.50(19) . 4_655 ?
N00I N00C Cu01 129.0(2) . 4_655 ?
N008 N00D C00S 107.8(3) . . ?
N008 N00D Cu02 117.8(2) . . ?
C00S N00D Cu02 134.0(2) . . ?
N00A N00E C00L 104.6(3) . . ?
N00A N00E Cu03 120.88(19) . 7_656 ?
C00L N00E Cu03 134.5(2) . 7_656 ?
C00L N00G N009 105.1(2) . . ?
C00L N00G Cu02 136.0(2) . 4_645 ?
N009 N00G Cu02 118.93(19) . 4_645 ?
N008 N00H N00W 109.2(3) . . ?
N008 N00H Cu01 121.2(2) . . ?
N00W N00H Cu01 129.4(2) . . ?
N00C N00I C00R 105.6(3) . . ?
N00C N00I Cu03 120.3(2) . 4_655 ?
C00R N00I Cu03 134.1(2) . 4_655 ?
N00C N00J N00K 110.6(3) . . ?
N00C N00J Cu02 118.4(2) . 8_566 ?
N00K N00J Cu02 130.8(2) . 8_566 ?
C00R N00K N00J 104.2(3) . . ?
N00G C00L N00E 111.2(3) . . ?
N00G C00L C00N 123.4(3) . . ?
N00E C00L C00N 125.4(3) . . ?
O007 C00M O004 127.4(3) . . ?
O007 C00M C00V 115.4(3) . . ?
O004 C00M C00V 117.2(3) . . ?
C010 C00N C00X 118.0(3) . . ?
C010 C00N C00L 121.9(3) . . ?
C00X C00N C00L 120.1(3) . . ?
O006 C00O O00B 119.1(3) . . ?
O006 C00O C00Q 120.9(3) . . ?
O00B C00O C00Q 120.0(3) . . ?
O006 C00O Cu03 60.08(17) . . ?
O00B C00O Cu03 59.05(17) . . ?
C00Q C00O Cu03 179.0(3) . . ?
F005 C00P C00U 119.1(3) . . ?
F005 C00P C00T 118.8(3) . . ?
C00U C00P C00T 122.1(3) . . ?
C00Z C00Q C00Y 120.6(3) . . ?
C00Z C00Q C00O 121.3(3) . . ?
C00Y C00Q C00O 118.1(3) . . ?
N00K C00R N00I 111.2(3) . . ?
N00K C00R C00T 122.8(3) . . ?
N00I C00R C00T 126.0(3) . . ?
N00D C00S N00W 108.2(3) . . ?
N00D C00S C016 129.7(4) . . ?
N00W C00S C016 119.2(4) . . ?
C00P C00T C012 118.1(3) . . ?
C00P C00T C00R 122.1(3) . . ?
C012 C00T C00R 119.8(3) . . ?
C00P C00U C00V 118.4(3) . . ?
C00P C00U H00U 120.8 . . ?
C00V C00U H00U 120.8 . . ?
C011 C00V C00U 121.0(3) . . ?
C011 C00V C00M 118.9(3) . . ?
C00U C00V C00M 120.1(3) . . ?
N00H N00W C00S 106.3(3) . . ?
N00H N00W C2 126.0(4) . . ?
C00S N00W C2 115.5(4) . . ?
F014 C00X C00Y 118.5(5) . . ?
F014 C00X C00N 120.2(4) . . ?
C00Y C00X C00N 121.2(4) . . ?
C00X C00Y C00Q 118.5(4) . . ?
C00X C00Y H00Y 120.8 . . ?
C00Q C00Y H00Y 120.8 . . ?
C00Q C00Z C010 120.0(4) . . ?
C00Q C00Z H00Z 120.0 . . ?
C010 C00Z H00Z 120.0 . . ?
F013 C010 C00N 118.9(4) . . ?
F013 C010 C00Z 118.9(4) . . ?
C00N C010 C00Z 121.8(4) . . ?
C012 C011 C00V 119.2(4) . . ?
C012 C011 H011 120.4 . . ?
C00V C011 H011 120.4 . . ?
C011 C012 C00T 121.2(4) . . ?
C011 C012 H012 119.4 . . ?
C00T C012 H012 119.4 . . ?
C01B C016 C01C 115.9(6) . . ?
C01B C016 C00S 115.6(5) . . ?
C01C C016 C00S 128.1(5) . . ?
C01D C018 C01F 119.4(7) . . ?
C01D C018 C4 120.9(7) . . ?
C01F C018 C4 119.6(7) . . ?
C016 C01B C01D 122.0(7) . . ?
C016 C01B H01B 119.0 . . ?
C01D C01B H01B 119.0 . . ?
F01C C01C C01F 117.0(6) . . ?
F01C C01C C016 119.4(6) . . ?
C01F C01C C016 123.6(7) . . ?
C018 C01D C01B 120.5(7) . . ?
C018 C01D H01D 119.8 . . ?
C01B C01D H01D 119.8 . . ?
C01C C01F C018 118.7(7) . . ?
C01C C01F H01F 120.6 . . ?
C018 C01F H01F 120.6 . . ?
C01C F01C C0AA 93.5(7) . . ?
O01A C4 O017 124.0(8) . . ?
O01A C4 C018 120.9(8) . . ?
O017 C4 C018 115.0(7) . . ?
C0AA C2 C3 116.5(7) . . ?
C0AA C2 N00W 115.5(6) . . ?
C3 C2 N00W 126.1(6) . . ?
C0AA C2 C1AA 91.1(6) . 2_655 ?
C3 C2 C1AA 44.0(4) . 2_655 ?
N00W C2 C1AA 145.5(6) . 2_655 ?
C2 C0AA C9 120.8(8) . . ?
C2 C0AA F01C 114.3(7) . . ?
C9 C0AA F01C 108.5(7) . . ?
C7 C9 C0AA 119.7(9) . . ?
C7 C9 H9 120.1 . . ?
C0AA C9 H9 120.1 . . ?
C1AA C7 C9 120.6(8) . . ?
C1AA C7 C5 113.3(9) . . ?
C9 C7 C5 126.0(10) . . ?
C1AA C7 C7 76.9(5) . 2_655 ?
C9 C7 C7 87.5(7) . 2_655 ?
C5 C7 C7 107.9(8) . 2_655 ?
C3 C1AA C3 58.9(8) 2_655 . ?
C3 C1AA C7 147.9(8) 2_655 . ?
C3 C1AA C7 118.8(8) . . ?
C3 C1AA C1AA 58.0(6) 2_655 2_655 ?
C3 C1AA C1AA 54.6(5) . 2_655 ?
C7 C1AA C1AA 93.4(6) . 2_655 ?
C3 C1AA C2 47.3(5) 2_655 2_655 ?
C3 C1AA C2 105.3(7) . 2_655 ?
C7 C1AA C2 128.4(7) . 2_655 ?
C1AA C1AA C2 91.1(7) 2_655 2_655 ?
C1AA C3 C3 62.6(6) 2_655 2_655 ?
C1AA C3 C1AA 67.4(8) 2_655 . ?
C3 C3 C1AA 58.6(6) 2_655 . ?
C1AA C3 C2 88.7(6) 2_655 . ?
C3 C3 C2 148.8(8) 2_655 . ?
C1AA C3 C2 123.5(8) . . ?
C1AA C3 F0AA 113.3(7) 2_655 . ?
C3 C3 F0AA 62.5(3) 2_655 . ?
C1AA C3 F0AA 110.1(7) . . ?
C2 C3 F0AA 126.4(6) . . ?
O1AA C5 O4 125.9(12) . . ?
O1AA C5 C7 122.8(11) . . ?
O4 C5 C7 111.3(11) . . ?
C1 C1 C2AA 62.4(8) 2_755 . ?
C1 C1 C15 62.5(8) 2_755 . ?
C2AA C1 C15 125.0(15) . . ?
C1 C2AA C1 55.2(15) . 2_755 ?
C1 C15 C1 54.9(15) 2_755 . ?
C14 C19 C6AA 153(10) . . ?
C3AA C5AA C8 111.5(10) . . ?
C3 F0AA C3 55.0(6) 2_655 . ?

loop_
_geom_bond_atom_site_label_1
_geom_bond_atom_site_label_2
_geom_bond_distance
_geom_bond_site_symmetry_2
_geom_bond_publ_flag
Cu01 O004 1.933(2) . ?
Cu01 N00H 1.995(3) . ?
Cu01 N00A 2.025(2) 7_656 ?
Cu01 N009 2.054(3) 8_455 ?
Cu01 N00C 2.218(3) 4_645 ?
Cu02 N00D 1.943(3) . ?
Cu02 N00J 2.028(3) 8_465 ?
Cu02 N00G 2.058(3) 4_655 ?
Cu02 N008 2.108(3) 5_665 ?
Cu03 O007 1.912(3) . ?
Cu03 N00I 1.968(3) 4_645 ?
Cu03 O00B 1.999(2) . ?
Cu03 O006 2.021(3) . ?
Cu03 N00E 2.282(3) 7_656 ?
Cu03 C00O 2.329(3) . ?
O004 C00M 1.255(4) . ?
F005 C00P 1.347(4) . ?
O006 C00O 1.254(4) . ?
O007 C00M 1.253(5) . ?
N008 N00H 1.320(4) . ?
N008 N00D 1.327(4) . ?
N008 Cu02 2.108(3) 5_665 ?
N009 N00A 1.308(4) . ?
N009 N00G 1.335(3) . ?
N009 Cu01 2.054(3) 8_556 ?
N00A N00E 1.336(4) . ?
N00A Cu01 2.025(2) 7_656 ?
O00B C00O 1.263(5) . ?
N00C N00J 1.309(4) . ?
N00C N00I 1.337(4) . ?
N00C Cu01 2.218(3) 4_655 ?
N00D C00S 1.330(5) . ?
N00E C00L 1.338(4) . ?
N00E Cu03 2.282(3) 7_656 ?
N00G C00L 1.331(4) . ?
N00G Cu02 2.058(3) 4_645 ?
N00H N00W 1.329(5) . ?
N00I C00R 1.338(4) . ?
N00I Cu03 1.968(3) 4_655 ?
N00J N00K 1.341(4) . ?
N00J Cu02 2.027(3) 8_566 ?
N00K C00R 1.333(5) . ?
C00L C00N 1.479(4) . ?
C00M C00V 1.495(5) . ?
C00N C010 1.354(6) . ?
C00N C00X 1.407(6) . ?
C00O C00Q 1.498(4) . ?
C00P C00U 1.379(5) . ?
C00P C00T 1.386(5) . ?
C00Q C00Z 1.348(6) . ?
C00Q C00Y 1.403(6) . ?
C00R C00T 1.468(5) . ?
C00S N00W 1.356(5) . ?
C00S C016 1.510(7) . ?
C00T C012 1.390(6) . ?
C00U C00V 1.390(5) . ?
C00U H00U 0.9500 . ?
C00V C011 1.385(6) . ?
N00W C2 1.513(8) . ?
C00X F014 1.328(7) . ?
C00X C00Y 1.386(6) . ?
C00Y H00Y 0.9500 . ?
C00Z C010 1.396(6) . ?
C00Z H00Z 0.9500 . ?
C010 F013 1.331(7) . ?
C011 C012 1.381(6) . ?
C011 H011 0.9500 . ?
C012 H012 0.9500 . ?
C016 C01B 1.377(9) . ?
C016 C01C 1.389(9) . ?
O017 C4 1.286(11) . ?
C018 C01D 1.366(12) . ?
C018 C01F 1.388(11) . ?
C018 C4 1.506(10) . ?
O01A C4 1.193(11) . ?
C01B C01D 1.393(11) . ?
C01B H01B 0.9500 . ?
C01C F01C 1.323(9) . ?
C01C C01F 1.378(10) . ?
C01D H01D 0.9500 . ?
C01F H01F 0.9500 . ?
F01C C0AA 1.561(13) . ?
C2 C0AA 1.380(11) . ?
C2 C3 1.386(10) . ?
C2 C1AA 1.885(11) 2_655 ?
C0AA C9 1.404(12) . ?
C9 C7 1.365(15) . ?
C9 H9 0.9500 . ?
C7 C1AA 1.364(14) . ?
C7 C5 1.549(14) . ?
C7 C7 1.903(17) 2_655 ?
C1AA C3 1.310(12) 2_655 ?
C1AA C3 1.363(11) . ?
C1AA C1AA 1.483(16) 2_655 ?
C1AA C2 1.885(11) 2_655 ?
C3 C1AA 1.310(12) 2_655 ?
C3 C3 1.314(15) 2_655 ?
C3 F0AA 1.424(9) . ?
C5 O1AA 1.175(15) . ?
C5 O4 1.296(15) . ?
C1 C1 1.41(3) 2_755 ?
C1 C2AA 1.526(10) . ?
C1 C15 1.532(10) . ?
C2AA C1 1.526(10) 2_755 ?
C15 C1 1.532(10) 2_755 ?
C3AA C5AA 1.529(10) . ?
C14 C19 1.530(10) . ?
C19 C6AA 1.530(10) . ?
C5AA C8 1.532(10) . ?
F0AA C3 1.424(9) 2_655 ?
